data_7151494
loop_
_publ_author_name
'Fleming, Ian'
'Maiti, Pranab'
'Ramarao, Chandrashekar'

_publ_section_title
;
 Stereocontrol of 1,5-related stereocentres using an intermediate silyl
 group?the diastereoselectivity of nucleophilic attack on a double bond
 adjacent to a stereogenic centre carrying a silyl group
;
_journal_issue 22
_journal_name_full 'Organic &amp;  Biomolecular Chemistry'
_journal_page_first 3989
_journal_paper_doi 10.1039/b305880h
_journal_volume 1
_journal_year 2003
_chemical_formula_sum 'C17 H24 O Si'
_chemical_formula_weight 272.45
_chemical_name_systematic
;
?
;
_space_group_IT_number 18
_symmetry_cell_setting orthorhombic
_symmetry_space_group_name_Hall 'P 2 2ab'
_symmetry_space_group_name_H-M 'P 21 21 2'
_atom_sites_solution_hydrogens geom
_atom_sites_solution_primary direct
_atom_sites_solution_secondary difmap
_audit_creation_method SHELXL
_cell_angle_alpha 90.00
_cell_angle_beta 90.00
_cell_angle_gamma 90.00
_cell_formula_units_Z 4
_cell_length_a 12.1915(3)
_cell_length_b 15.2706(6)
_cell_length_c 8.8616(3)
_cell_measurement_reflns_used 11673
_cell_measurement_temperature 180(2)
_cell_measurement_theta_max 27.48
_cell_measurement_theta_min 1.00
_cell_volume 1649.78(9)
_computing_cell_refinement 'HKL Scalepack (Otwinowski & Minor 1997)'
_computing_data_collection 'Collect (Nonius BV, 1997-2000)'
_computing_data_reduction
;
HKL Denzo and Scalepack (Otwinowski & Minor 1997)
;
_computing_structure_refinement 'SHELXL-93 (Sheldrick, 1993)'
_computing_structure_solution teXsan
_diffrn_ambient_temperature 180(2)
_diffrn_detector_area_resol_mean 9
_diffrn_measurement_device '95mm CCD camera on \k-goniostat'
_diffrn_measurement_device_type KappaCCD
_diffrn_measurement_method CCD
_diffrn_radiation_monochromator 'horizonally mounted graphite crystal'
_diffrn_radiation_source 'fine-focus sealed tube'
_diffrn_radiation_type MoK\a
_diffrn_radiation_wavelength 0.71069
_diffrn_reflns_av_R_equivalents 0.0352
_diffrn_reflns_av_sigmaI/netI 0.0352
_diffrn_reflns_limit_h_max 15
_diffrn_reflns_limit_h_min -14
_diffrn_reflns_limit_k_max 19
_diffrn_reflns_limit_k_min -18
_diffrn_reflns_limit_l_max 11
_diffrn_reflns_limit_l_min -10
_diffrn_reflns_number 13733
_diffrn_reflns_theta_max 27.47
_diffrn_reflns_theta_min 2.14
_exptl_absorpt_coefficient_mu 0.134
_exptl_absorpt_correction_T_max 1.000
_exptl_absorpt_correction_T_min 0.986
_exptl_absorpt_correction_type multi-scan
_exptl_absorpt_process_details
;
Sortav Blessing (1995)
multi-scan from symmetry-related measurements (Blessing 1995)
;
_exptl_crystal_colour colourless
_exptl_crystal_density_diffrn 1.097
_exptl_crystal_F_000 592
_exptl_crystal_size_max 0.46
_exptl_crystal_size_mid 0.23
_exptl_crystal_size_min 0.19
_refine_diff_density_max 0.181
_refine_diff_density_min -0.137
_refine_diff_density_rms 0.031
_refine_ls_abs_structure_details 'Flack H D (1983), Acta Cryst. A39, 876-881'
_refine_ls_abs_structure_Flack 0.02(10)
_refine_ls_extinction_method none
_refine_ls_goodness_of_fit_all 1.044
_refine_ls_goodness_of_fit_obs 1.056
_refine_ls_matrix_type full
_refine_ls_number_parameters 176
_refine_ls_number_reflns 3774
_refine_ls_number_restraints 0
_refine_ls_restrained_S_all 1.542
_refine_ls_restrained_S_obs 1.056
_refine_ls_R_factor_all 0.0487
_refine_ls_R_factor_obs 0.0333
_refine_ls_shift/esd_max -0.002
_refine_ls_shift/esd_mean 0.000
_refine_ls_structure_factor_coef Fsqd
_refine_ls_weighting_details 'w=1/[\s^2^(Fo^2^)+(0.0347P)^2^+0.2468P] where P=(Fo^2^+2Fc^2^)/3'
_refine_ls_weighting_scheme calc
_refine_ls_wR_factor_all 0.1175
_refine_ls_wR_factor_obs 0.0763
_reflns_number_observed 3415
_reflns_number_total 3783
_reflns_observed_criterion >2sigma(I)
_cod_data_source_file b305880h.txt
_cod_data_source_block if0101
_cod_depositor_comments
;
The following automatic conversions were performed:
'_symmetry_cell_setting' value 'Orthorhombic' changed to 'orthorhombic'
according to '/home/saulius/struct/CIF-dictionaries/cif_core.dic'
dictionary named 'cif_core.dic' version 2.4.1 from
2010-06-29.

'_exptl_absorpt_correction_type' value 'multiscan' changed to
'multi-scan' according to
'/home/saulius/struct/CIF-dictionaries/cif_core.dic' dictionary named
'cif_core.dic' version 2.4.1 from 2010-06-29.

Automatic conversion script
Id: cif_fix_enum 1527 2010-12-29 10:47:43Z saulius 

The following automatic conversions were performed:

'_refine_ls_weighting_scheme' value 'calc
w=1/[\s^2^(Fo^2^)+(0.0347P)^2^+0.2468P] where P=(Fo^2^+2Fc^2^)/3' was
changed to 'calc'. New tag '_refine_ls_weighting_details' was
created. The value of the new tag was set to
'w=1/[\s^2^(Fo^2^)+(0.0347P)^2^+0.2468P] where P=(Fo^2^+2Fc^2^)/3'.

Automatic conversion script
Id: cif_fix_values 3143 2015-03-26 13:38:13Z robertas 
;
_cod_original_sg_symbol_H-M P2(1)2(1)2
_cod_database_code 7151494

loop_
_symmetry_equiv_pos_as_xyz
'x, y, z'
'-x, -y, z'
'x+1/2, -y+1/2, -z'
'-x+1/2, y+1/2, -z'

loop_
_atom_site_aniso_label
_atom_site_aniso_U_11
_atom_site_aniso_U_22
_atom_site_aniso_U_33
_atom_site_aniso_U_23
_atom_site_aniso_U_13
_atom_site_aniso_U_12
Si1 0.0328(2) 0.0318(2) 0.0255(2) 0.0005(2) -0.0019(2) 0.0040(2)
O1 0.0286(5) 0.0698(8) 0.0522(7) -0.0057(7) 0.0069(6) -0.0080(5)
C1 0.0286(7) 0.0406(8) 0.0317(8) 0.0039(6) 0.0011(6) 0.0020(6)
C2 0.0267(7) 0.0347(8) 0.0261(7) 0.0029(6) -0.0020(5) 0.0011(5)
C3 0.0248(7) 0.0338(8) 0.0271(7) 0.0020(6) 0.0004(5) 0.0032(6)
C4 0.0315(7) 0.0474(9) 0.0287(7) 0.0027(7) -0.0025(6) -0.0074(7)
C5 0.0486(8) 0.0348(8) 0.0277(7) -0.0004(6) -0.0017(7) -0.0043(6)
C6 0.0387(8) 0.0419(8) 0.0359(8) -0.0031(8) 0.0077(6) 0.0021(7)
C7 0.0453(8) 0.0367(9) 0.0375(9) 0.0035(7) 0.0015(7) -0.0023(7)
C8 0.0719(12) 0.0343(9) 0.0543(12) 0.0001(8) 0.0049(9) 0.0119(8)
C9 0.0762(13) 0.0532(11) 0.0382(9) -0.0076(9) 0.0013(10) -0.0191(9)
C10 0.0405(8) 0.0512(10) 0.0443(10) -0.0045(8) -0.0078(7) 0.0152(7)
C11 0.0548(10) 0.0329(8) 0.0345(8) 0.0025(7) 0.0005(7) -0.0003(7)
C12 0.0380(7) 0.0318(7) 0.0265(7) 0.0029(6) -0.0029(6) 0.0026(6)
C13 0.0413(8) 0.0446(9) 0.0341(9) -0.0023(7) -0.0023(7) 0.0039(7)
C14 0.0600(10) 0.0478(10) 0.0379(9) -0.0046(8) 0.0049(8) 0.0122(8)
C15 0.0856(13) 0.0353(9) 0.0363(9) -0.0055(7) -0.0049(10) -0.0012(10)
C16 0.0651(12) 0.0417(10) 0.0517(11) -0.0050(9) -0.0077(10) -0.0147(9)
C17 0.0445(9) 0.0418(10) 0.0407(9) -0.0022(7) -0.0005(7) -0.0050(7)

loop_
_atom_site_label
_atom_site_type_symbol
_atom_site_fract_x
_atom_site_fract_y
_atom_site_fract_z
_atom_site_U_iso_or_equiv
_atom_site_thermal_displace_type
_atom_site_occupancy
_atom_site_calc_flag
_atom_site_refinement_flags
_atom_site_disorder_group
Si1 Si 0.39648(3) 0.17444(3) 0.68273(4) 0.03003(10) Uani 1 d . .
O1 O 0.60091(8) 0.28118(8) 0.32419(14) 0.0502(3) Uani 1 d . .
C1 C 0.50855(11) 0.25134(10) 0.3379(2) 0.0336(3) Uani 1 d . .
C2 C 0.42774(11) 0.29079(10) 0.4450(2) 0.0292(3) Uani 1 d . .
C3 C 0.34062(11) 0.23082(9) 0.5070(2) 0.0285(3) Uani 1 d . .
H3 H 0.27844(11) 0.26883(9) 0.5405(2) 0.034 Uiso 1 calc R .
C4 C 0.29534(11) 0.17000(12) 0.3833(2) 0.0359(3) Uani 1 d . .
H4A H 0.24055(11) 0.13007(12) 0.4287(2) 0.043 Uiso 1 calc R .
H4B H 0.25727(11) 0.20589(12) 0.3064(2) 0.043 Uiso 1 calc R .
C5 C 0.38352(13) 0.11569(10) 0.3061(2) 0.0370(3) Uani 1 d . .
H5 H 0.41846(13) 0.07684(10) 0.3832(2) 0.044 Uiso 1 calc R .
C6 C 0.47172(12) 0.17617(11) 0.2406(2) 0.0388(3) Uani 1 d . .
H6A H 0.53684(12) 0.14011(11) 0.2162(2) 0.047 Uiso 1 calc R .
H6B H 0.44372(12) 0.20047(11) 0.1444(2) 0.047 Uiso 1 calc R .
C7 C 0.43839(14) 0.37607(11) 0.4753(2) 0.0398(4) Uani 1 d . .
H7 H 0.49895(14) 0.40513(11) 0.4301(2) 0.048 Uiso 1 calc R .
C8 C 0.3654(2) 0.43063(12) 0.5726(2) 0.0535(5) Uani 1 d . .
H8A H 0.3476(9) 0.4853(4) 0.5201(7) 0.080 Uiso 1 calc R .
H8B H 0.4030(5) 0.4441(8) 0.6675(7) 0.080 Uiso 1 calc R .
H8C H 0.2977(5) 0.3984(4) 0.5940(13) 0.080 Uiso 1 calc R .
C9 C 0.3355(2) 0.05829(12) 0.1812(2) 0.0559(5) Uani 1 d . .
H9A H 0.3947(2) 0.0254(7) 0.1321(11) 0.084 Uiso 1 calc R .
H9B H 0.2987(10) 0.09536(14) 0.1065(9) 0.084 Uiso 1 calc R .
H9C H 0.2825(9) 0.0172(6) 0.2249(3) 0.084 Uiso 1 calc R .
C10 C 0.54044(13) 0.13402(12) 0.6554(2) 0.0453(4) Uani 1 d . .
H10A H 0.5697(4) 0.1133(8) 0.7521(4) 0.068 Uiso 1 calc R .
H10B H 0.5863(3) 0.1819(3) 0.6174(14) 0.068 Uiso 1 calc R .
H10C H 0.5405(2) 0.0858(6) 0.5825(11) 0.068 Uiso 1 calc R .
C11 C 0.30571(14) 0.08137(10) 0.7384(2) 0.0407(4) Uani 1 d . .
H11A H 0.3333(6) 0.0549(5) 0.8318(8) 0.061 Uiso 1 calc R .
H11B H 0.3053(8) 0.0373(4) 0.6579(6) 0.061 Uiso 1 calc R .
H11C H 0.2310(3) 0.1030(2) 0.7546(14) 0.061 Uiso 1 calc R .
C12 C 0.39939(12) 0.26010(9) 0.8349(2) 0.0321(3) Uani 1 d . .
C13 C 0.30266(13) 0.28535(11) 0.9084(2) 0.0400(4) Uani 1 d . .
H13 H 0.23567(13) 0.25668(11) 0.8847(2) 0.048 Uiso 1 calc R .
C14 C 0.3036(2) 0.35177(11) 1.0154(2) 0.0486(4) Uani 1 d . .
H14 H 0.2373(2) 0.36798(11) 1.0642(2) 0.058 Uiso 1 calc R .
C15 C 0.3998(2) 0.39451(11) 1.0514(2) 0.0524(5) Uani 1 d . .
H15 H 0.3997(2) 0.44018(11) 1.1243(2) 0.063 Uiso 1 calc R .
C16 C 0.4958(2) 0.37064(12) 0.9815(2) 0.0528(5) Uani 1 d . .
H16 H 0.5623(2) 0.39969(12) 1.0061(2) 0.063 Uiso 1 calc R .
C17 C 0.49560(14) 0.30413(11) 0.8749(2) 0.0423(4) Uani 1 d . .
H17 H 0.56266(14) 0.28807(11) 0.8278(2) 0.051 Uiso 1 calc R .

loop_
_atom_type_symbol
_atom_type_description
_atom_type_scat_dispersion_real
_atom_type_scat_dispersion_imag
_atom_type_scat_source
C C 0.0033 0.0016 'International Tables Vol C Tables 4.2.6.8 and 6.1.1.4'
H H 0.0000 0.0000 'International Tables Vol C Tables 4.2.6.8 and 6.1.1.4'
O O 0.0106 0.0060 'International Tables Vol C Tables 4.2.6.8 and 6.1.1.4'
Si Si 0.0817 0.0704 'International Tables Vol C Tables 4.2.6.8 and 6.1.1.4'

loop_
_geom_angle_atom_site_label_1
_geom_angle_atom_site_label_2
_geom_angle_atom_site_label_3
_geom_angle
_geom_angle_site_symmetry_1
_geom_angle_site_symmetry_3
_geom_angle_publ_flag
C11 Si1 C10 109.76(8) . . ?
C11 Si1 C12 110.58(7) . . ?
C10 Si1 C12 107.69(7) . . ?
C11 Si1 C3 110.36(7) . . ?
C10 Si1 C3 112.18(7) . . ?
C12 Si1 C3 106.18(6) . . ?
O1 C1 C2 121.38(14) . . ?
O1 C1 C6 120.20(14) . . ?
C2 C1 C6 118.35(12) . . ?
C7 C2 C1 117.16(14) . . ?
C7 C2 C3 126.00(14) . . ?
C1 C2 C3 116.83(12) . . ?
C2 C3 C4 111.12(12) . . ?
C2 C3 Si1 108.71(9) . . ?
C4 C3 Si1 115.94(10) . . ?
C5 C4 C3 113.32(11) . . ?
C4 C5 C9 111.59(14) . . ?
C4 C5 C6 109.76(12) . . ?
C9 C5 C6 109.86(13) . . ?
C1 C6 C5 116.88(12) . . ?
C2 C7 C8 127.0(2) . . ?
C17 C12 C13 117.13(14) . . ?
C17 C12 Si1 122.20(12) . . ?
C13 C12 Si1 120.61(11) . . ?
C14 C13 C12 120.8(2) . . ?
C15 C14 C13 120.7(2) . . ?
C16 C15 C14 119.6(2) . . ?
C15 C16 C17 120.0(2) . . ?
C16 C17 C12 121.8(2) . . ?

loop_
_geom_bond_atom_site_label_1
_geom_bond_atom_site_label_2
_geom_bond_distance
_geom_bond_site_symmetry_2
_geom_bond_publ_flag
Si1 C11 1.867(2) . ?
Si1 C10 1.876(2) . ?
Si1 C12 1.8789(15) . ?
Si1 C3 1.9055(14) . ?
O1 C1 1.221(2) . ?
C1 C2 1.495(2) . ?
C1 C6 1.504(2) . ?
C2 C7 1.336(2) . ?
C2 C3 1.506(2) . ?
C3 C4 1.539(2) . ?
C4 C5 1.520(2) . ?
C5 C9 1.528(2) . ?
C5 C6 1.532(2) . ?
C7 C8 1.493(2) . ?
C12 C17 1.398(2) . ?
C12 C13 1.401(2) . ?
C13 C14 1.388(2) . ?
C14 C15 1.380(3) . ?
C15 C16 1.373(3) . ?
C16 C17 1.387(2) . ?

loop_
_geom_torsion_atom_site_label_1
_geom_torsion_atom_site_label_2
_geom_torsion_atom_site_label_3
_geom_torsion_atom_site_label_4
_geom_torsion
_geom_torsion_site_symmetry_1
_geom_torsion_site_symmetry_2
_geom_torsion_site_symmetry_3
_geom_torsion_site_symmetry_4
_geom_torsion_publ_flag
O1 C1 C2 C7 27.9(2) . . . . ?
C6 C1 C2 C7 -149.02(15) . . . . ?
O1 C1 C2 C3 -152.99(14) . . . . ?
C6 C1 C2 C3 30.1(2) . . . . ?
C7 C2 C3 C4 137.3(2) . . . . ?
C1 C2 C3 C4 -41.7(2) . . . . ?
C7 C2 C3 Si1 -93.9(2) . . . . ?
C1 C2 C3 Si1 87.05(13) . . . . ?
C11 Si1 C3 C2 -167.02(10) . . . . ?
C10 Si1 C3 C2 -44.28(12) . . . . ?
C12 Si1 C3 C2 73.10(11) . . . . ?
C11 Si1 C3 C4 -41.02(12) . . . . ?
C10 Si1 C3 C4 81.71(12) . . . . ?
C12 Si1 C3 C4 -160.90(10) . . . . ?
C2 C3 C4 C5 56.4(2) . . . . ?
Si1 C3 C4 C5 -68.34(14) . . . . ?
C3 C4 C5 C9 -178.34(13) . . . . ?
C3 C4 C5 C6 -56.3(2) . . . . ?
O1 C1 C6 C5 152.34(15) . . . . ?
C2 C1 C6 C5 -30.7(2) . . . . ?
C4 C5 C6 C1 42.8(2) . . . . ?
C9 C5 C6 C1 165.86(14) . . . . ?
C1 C2 C7 C8 177.1(2) . . . . ?
C3 C2 C7 C8 -1.9(3) . . . . ?
C11 Si1 C12 C17 140.24(13) . . . . ?
C10 Si1 C12 C17 20.31(15) . . . . ?
C3 Si1 C12 C17 -100.03(13) . . . . ?
C11 Si1 C12 C13 -42.81(14) . . . . ?
C10 Si1 C12 C13 -162.73(13) . . . . ?
C3 Si1 C12 C13 76.93(13) . . . . ?
C17 C12 C13 C14 0.4(2) . . . . ?
Si1 C12 C13 C14 -176.67(12) . . . . ?
C12 C13 C14 C15 0.1(3) . . . . ?
C13 C14 C15 C16 -0.4(3) . . . . ?
C14 C15 C16 C17 0.2(3) . . . . ?
C15 C16 C17 C12 0.4(3) . . . . ?
C13 C12 C17 C16 -0.7(2) . . . . ?
Si1 C12 C17 C16 176.38(13) . . . . ?

loop_
_cod_related_entry_id
_cod_related_entry_database
_cod_related_entry_code
1 ChemSpider 9463759
